data_7157696
loop_
_publ_author_name
'Byrne, Joseph P.'
'Albrecht, Martin'

_publ_section_title
;
 Anion-cation synergistic metal-free catalytic oxidative homocoupling of
 benzylamines by triazolium iodide salts.
;
_journal_issue 37
_journal_name_full 'Organic &amp; biomolecular chemistry'
_journal_page_first 7379
_journal_page_last 7387
_journal_paper_doi 10.1039/d0ob01472a
_journal_volume 18
_journal_year 2020
_chemical_formula_moiety 'C10 H12 N3, B F4'
_chemical_formula_sum 'C10 H12 B F4 N3'
_chemical_formula_weight 261.04
_chemical_name_systematic '1,3-dimethyl-4-phenyl-1,2,3-triazolium tetrafluoroborate'
_space_group_crystal_system orthorhombic
_space_group_IT_number 61
_space_group_name_Hall '-P 2ac 2ab'
_space_group_name_H-M_alt 'P b c a'
_atom_sites_solution_hydrogens geom
_atom_sites_solution_primary dual
_audit_creation_date 2019-01-17
_audit_creation_method
;
Olex2 1.2
(compiled 2018.05.29 svn.r3508 for OlexSys, GUI svn.r5506)
;
_audit_update_record
;
2020-07-16 deposited with the CCDC.	2020-09-04 downloaded from the CCDC.
;
_cell_angle_alpha 90
_cell_angle_beta 90
_cell_angle_gamma 90
_cell_formula_units_Z 8
_cell_length_a 14.45770(10)
_cell_length_b 10.55260(10)
_cell_length_c 15.71970(10)
_cell_measurement_reflns_used 12105
_cell_measurement_temperature 173.01(10)
_cell_measurement_theta_max 76.8700
_cell_measurement_theta_min 5.6270
_cell_volume 2398.30(3)
_computing_cell_refinement 'CrysAlisPro 1.171.40.35a (Rigaku OD, 2018)'
_computing_data_collection 'CrysAlisPro 1.171.40.35a (Rigaku OD, 2018)'
_computing_data_reduction 'CrysAlisPro 1.171.40.35a (Rigaku OD, 2018)'
_computing_molecular_graphics 'Olex2 (Dolomanov et al., 2009)'
_computing_publication_material 'Olex2 (Dolomanov et al., 2009)'
_computing_structure_refinement 'ShelXL (Sheldrick, 2015)'
_computing_structure_solution 'ShelXT (Sheldrick, 2015)'
_diffrn_ambient_environment N~2~
_diffrn_ambient_temperature 173.01(10)
_diffrn_detector 'CCD plate'
_diffrn_detector_area_resol_mean 10.0000
_diffrn_detector_type HyPix
_diffrn_measured_fraction_theta_full 1.000
_diffrn_measured_fraction_theta_max 0.983
_diffrn_measurement_details
;
List of Runs (angles in degrees, time in seconds):

  # Type    Start    End  Width  t~exp~   \w     \q     \k     \f   Frames
#--------------------------------------------------------------------------
  1  \w     35.00 120.00   0.50    0.05    --   47.95  47.00  61.00  170
  2  \w     35.00 120.00   0.50    0.18    --  107.11-128.00  44.00  170
  3  \w     87.00 174.00   0.50    0.18    --  107.11  73.00-121.00  174
  4  \w    -31.00  54.00   0.50    0.05    --  -18.75  45.00 -90.00  170
  5  \w    -66.00  -9.00   0.50    0.05    --  -18.75 125.00 150.00  114
  6  \w     32.00  96.00   0.50    0.05    --   47.95-125.00 -30.00  128
  7  \w     35.00 117.00   0.50    0.18    --  107.11-125.00 120.00  164
  8  \w     36.00 120.00   0.50    0.18    --  107.11 -45.00-150.00  168
  9  \w     91.00 174.00   0.50    0.18    --  107.11  61.00-180.00  166
 10  \w     35.00 129.00   0.50    0.18    --  107.11 -73.00 109.00  188
 11  \w     33.00 120.00   0.50    0.05    --   47.95  57.00-120.00  174
 12  \w     26.00 120.00   0.50    0.05    --   47.95  77.00 -60.00  188
 13  \w     26.00 120.00   0.50    0.05    --   47.95  77.00 150.00  188
 14  \w     95.00 143.00   0.50    0.18    --  107.11  30.00 150.00   96
 15  \w     94.00 174.00   0.50    0.18    --  107.11  15.00  90.00  160
 16  \w     94.00 174.00   0.50    0.18    --  107.11  15.00   0.00  160
;
_diffrn_measurement_device 'four-circle diffractometer'
_diffrn_measurement_device_type 'XtaLAB Synergy, Dualflex, HyPix'
_diffrn_measurement_method '\w scans'
_diffrn_orient_matrix_type 'CrysAlisPro convention (1999,Acta A55,543-557)'
_diffrn_orient_matrix_UB_11 0.0861397000
_diffrn_orient_matrix_UB_12 0.0831880000
_diffrn_orient_matrix_UB_13 0.0144899000
_diffrn_orient_matrix_UB_21 -0.0095945000
_diffrn_orient_matrix_UB_22 -0.0188170000
_diffrn_orient_matrix_UB_23 0.0967793000
_diffrn_orient_matrix_UB_31 0.0619988000
_diffrn_orient_matrix_UB_32 -0.1184693000
_diffrn_orient_matrix_UB_33 -0.0051826000
_diffrn_radiation_monochromator mirror
_diffrn_radiation_probe x-ray
_diffrn_radiation_type CuK\a
_diffrn_radiation_wavelength 1.54184
_diffrn_reflns_av_R_equivalents 0.0471
_diffrn_reflns_av_unetI/netI 0.0246
_diffrn_reflns_Laue_measured_fraction_full 1.000
_diffrn_reflns_Laue_measured_fraction_max 0.983
_diffrn_reflns_limit_h_max 18
_diffrn_reflns_limit_h_min -16
_diffrn_reflns_limit_k_max 12
_diffrn_reflns_limit_k_min -13
_diffrn_reflns_limit_l_max 19
_diffrn_reflns_limit_l_min -19
_diffrn_reflns_number 19564
_diffrn_reflns_point_group_measured_fraction_full 1.000
_diffrn_reflns_point_group_measured_fraction_max 0.983
_diffrn_reflns_theta_full 67.684
_diffrn_reflns_theta_max 77.042
_diffrn_reflns_theta_min 5.629
_diffrn_source 'micro-focus sealed X-ray tube'
_diffrn_source_type 'PhotonJet (Cu) X-ray Source'
_exptl_absorpt_coefficient_mu 1.154
_exptl_absorpt_correction_T_max 1.00000
_exptl_absorpt_correction_T_min 0.57583
_exptl_absorpt_correction_type multi-scan
_exptl_absorpt_process_details
;
CrysAlisPro 1.171.40.35a (Rigaku Oxford Diffraction, 2018)
Empirical absorption correction using spherical harmonics,
 implemented in SCALE3 ABSPACK scaling algorithm.
;
_exptl_crystal_colour colourless
_exptl_crystal_colour_primary colourless
_exptl_crystal_density_diffrn 1.446
_exptl_crystal_description prism
_exptl_crystal_F_000 1072
_exptl_crystal_size_max 0.31
_exptl_crystal_size_mid 0.22
_exptl_crystal_size_min 0.08
_refine_diff_density_max 0.513
_refine_diff_density_min -0.216
_refine_diff_density_rms 0.048
_refine_ls_extinction_coef 0.0027(3)
_refine_ls_extinction_expression Fc^*^=kFc[1+0.001xFc^2^\l^3^/sin(2\q)]^-1/4^
_refine_ls_extinction_method 'SHELXL-2018/1 (Sheldrick 2018)'
_refine_ls_goodness_of_fit_ref 1.083
_refine_ls_hydrogen_treatment constr
_refine_ls_matrix_type full
_refine_ls_number_parameters 212
_refine_ls_number_reflns 2490
_refine_ls_number_restraints 200
_refine_ls_restrained_S_all 1.131
_refine_ls_R_factor_all 0.0477
_refine_ls_R_factor_gt 0.0434
_refine_ls_shift/su_max 0.000
_refine_ls_shift/su_mean 0.000
_refine_ls_structure_factor_coef Fsqd
_refine_ls_weighting_details 'w=1/[\s^2^(Fo^2^)+(0.0712P)^2^+1.0157P] where P=(Fo^2^+2Fc^2^)/3'
_refine_ls_weighting_scheme calc
_refine_ls_wR_factor_gt 0.1276
_refine_ls_wR_factor_ref 0.1343
_reflns_Friedel_coverage 0.000
_reflns_number_gt 2221
_reflns_number_total 2490
_reflns_threshold_expression 'I > 2\s(I)'
_cod_data_source_file d0ob01472a2.cif
_cod_data_source_block 19ma002_jpb400
_cod_depositor_comments 'Adding full bibliography for 7157695--7157697.cif.'
_cod_database_code 7157696
_shelx_shelxl_version_number 2018/1
_shelx_space_group_comment
;
The symmetry employed for this shelxl refinement is uniquely defined
by the following loop, which should always be used as a source of
symmetry information in preference to the above space-group names.
They are only intended as comments.
;
_shelx_estimated_absorpt_t_max 0.913
_shelx_estimated_absorpt_t_min 0.716
_olex2_refinement_description
;
1. Fixed Uiso
 At 1.2 times of:
  All C(H) groups
 At 1.5 times of:
  All C(H,H,H) groups
2. Restrained distances
 B2-F3 \\sim B2A-F3A
 with sigma of 0.02
 B2-F4 \\sim B2A-F4A
 with sigma of 0.02
 B2-F5 \\sim B2A-F5A
 with sigma of 0.02
 B2-F6 \\sim B2A-F6A
 with sigma of 0.02
 F3-F4 \\sim F3A-F4A
 with sigma of 0.04
 F3-F5 \\sim F3A-F5A
 with sigma of 0.04
 F3-F6 \\sim F3A-F6A
 with sigma of 0.04
 F4-F5 \\sim F4A-F5A
 with sigma of 0.04
 F4-F6 \\sim F4A-F6A
 with sigma of 0.04
 F5-F6 \\sim F5A-F6A
 with sigma of 0.04
3. Uiso/Uaniso restraints and constraints
F3 \\sim F4 \\sim F5 \\sim F6 \\sim B2 \\sim F3A \\sim F4A \\sim F5A \\sim F6A
\\sim B2A: within 2A with sigma of 0.01 and sigma for terminal atoms of 0.02
4. Rigid body (RIGU) restrains
 F3, F4, F5, F6, B2, F3A, F4A, F5A, F6A, B2A
 with sigma for 1-2 distances of 0.004 and sigma for 1-3 distances of 0.004
5. Others
 Sof(F3A)=Sof(F4A)=Sof(F5A)=Sof(F6A)=Sof(B2A)=1-FVAR(1)
 Sof(F3)=Sof(F4)=Sof(F5)=Sof(F6)=Sof(B2)=FVAR(1)
6.a Aromatic/amide H refined with riding coordinates:
 C2(H2), C6(H6), C7(H7), C8(H8), C9(H9), C10(H10)
6.b Idealised Me refined as rotating group:
 C3(H3A,H3B,H3C), C4(H4A,H4B,H4C)
;
_olex2_submission_special_instructions 'No special instructions were received'

loop_
_space_group_symop_operation_xyz
'x, y, z'
'-x+1/2, -y, z+1/2'
'-x, y+1/2, -z+1/2'
'x+1/2, -y+1/2, -z'
'-x, -y, -z'
'x-1/2, y, -z-1/2'
'x, -y-1/2, z-1/2'
'-x-1/2, y-1/2, z'

loop_
_atom_site_label
_atom_site_type_symbol
_atom_site_fract_x
_atom_site_fract_y
_atom_site_fract_z
_atom_site_U_iso_or_equiv
_atom_site_adp_type
_atom_site_occupancy
_atom_site_site_symmetry_order
_atom_site_calc_flag
_atom_site_refinement_flags_posn
_atom_site_refinement_flags_adp
_atom_site_refinement_flags_occupancy
_atom_site_disorder_assembly
_atom_site_disorder_group
N1 N 0.87616(8) 0.81629(12) 0.23717(8) 0.0274(3) Uani 1 1 d . . . . .
N2 N 0.90615(9) 0.82903(12) 0.15843(8) 0.0323(3) Uani 1 1 d . . . . .
N3 N 0.91156(9) 0.71211(13) 0.12984(8) 0.0316(3) Uani 1 1 d . . . . .
C1 C 0.86274(9) 0.69300(13) 0.25935(9) 0.0264(3) Uani 1 1 d . . . . .
C2 C 0.88601(10) 0.62577(14) 0.18831(9) 0.0307(3) Uani 1 1 d . . . . .
H2 H 0.884519 0.538217 0.181682 0.037 Uiso 1 1 calc R . . . .
C3 C 0.94519(15) 0.68914(19) 0.04324(11) 0.0478(5) Uani 1 1 d . . . . .
H3A H 0.941800 0.766259 0.010992 0.072 Uiso 1 1 calc GR . . . .
H3B H 0.907601 0.625529 0.016578 0.072 Uiso 1 1 calc GR . . . .
H3C H 1.008191 0.660596 0.045427 0.072 Uiso 1 1 calc GR . . . .
C4 C 0.86289(12) 0.93048(15) 0.28810(11) 0.0381(4) Uani 1 1 d . . . . .
H4A H 0.891416 1.001202 0.260036 0.057 Uiso 1 1 calc GR . . . .
H4B H 0.890604 0.918869 0.343042 0.057 Uiso 1 1 calc GR . . . .
H4C H 0.797923 0.946487 0.294713 0.057 Uiso 1 1 calc GR . . . .
C5 C 0.83378(10) 0.64665(13) 0.34345(9) 0.0278(3) Uani 1 1 d . . . . .
C6 C 0.75663(11) 0.69518(16) 0.38487(10) 0.0350(4) Uani 1 1 d . . . . .
H6 H 0.722172 0.759799 0.360099 0.042 Uiso 1 1 calc R . . . .
C7 C 0.73133(12) 0.64628(18) 0.46378(11) 0.0418(4) Uani 1 1 d . . . . .
H7 H 0.680237 0.679254 0.492095 0.050 Uiso 1 1 calc R . . . .
C8 C 0.78146(12) 0.54936(17) 0.50022(11) 0.0415(4) Uani 1 1 d . . . . .
H8 H 0.764102 0.517224 0.552949 0.050 Uiso 1 1 calc R . . . .
C9 C 0.85753(13) 0.49980(16) 0.45851(11) 0.0409(4) Uani 1 1 d . . . . .
H9 H 0.890896 0.433830 0.482947 0.049 Uiso 1 1 calc R . . . .
C10 C 0.88403(11) 0.54835(15) 0.38037(10) 0.0347(4) Uani 1 1 d . . . . .
H10 H 0.935416 0.515316 0.352535 0.042 Uiso 1 1 calc R . . . .
F3 F 0.9261(4) 0.2438(6) 0.2524(2) 0.0607(13) Uani 0.652(15) 1 d D U P A 1
F4 F 0.8111(3) 0.3400(5) 0.1833(4) 0.0591(13) Uani 0.652(15) 1 d D U P A 1
F5 F 0.9523(4) 0.3430(5) 0.1276(4) 0.0474(11) Uani 0.652(15) 1 d D U P A 1
F6 F 0.8715(6) 0.1603(3) 0.1312(3) 0.0779(15) Uani 0.652(15) 1 d D U P A 1
B2 B 0.8899(5) 0.2690(6) 0.1736(4) 0.0298(13) Uani 0.652(15) 1 d D U P A 1
F3A F 0.9318(8) 0.2165(11) 0.2394(7) 0.075(2) Uani 0.348(15) 1 d D U P A 2
F4A F 0.8206(8) 0.3504(8) 0.2065(9) 0.067(3) Uani 0.348(15) 1 d D U P A 2
F5A F 0.9397(9) 0.3268(12) 0.1141(8) 0.061(3) Uani 0.348(15) 1 d D U P A 2
F6A F 0.8309(7) 0.1751(11) 0.1354(6) 0.074(2) Uani 0.348(15) 1 d D U P A 2
B2A B 0.8831(10) 0.2658(13) 0.1727(9) 0.037(3) Uani 0.348(15) 1 d D U P A 2

loop_
_atom_site_aniso_label
_atom_site_aniso_U_11
_atom_site_aniso_U_22
_atom_site_aniso_U_33
_atom_site_aniso_U_23
_atom_site_aniso_U_13
_atom_site_aniso_U_12
N1 0.0275(6) 0.0242(6) 0.0303(6) 0.0003(5) -0.0012(5) 0.0017(4)
N2 0.0342(7) 0.0304(7) 0.0324(7) 0.0037(5) 0.0007(5) 0.0022(5)
N3 0.0326(7) 0.0326(7) 0.0296(6) -0.0003(5) 0.0015(5) 0.0035(5)
C1 0.0234(6) 0.0245(7) 0.0312(7) -0.0006(5) -0.0014(5) -0.0002(5)
C2 0.0340(7) 0.0255(7) 0.0326(7) -0.0004(6) 0.0004(6) 0.0011(6)
C3 0.0598(11) 0.0514(10) 0.0322(8) -0.0005(7) 0.0112(8) 0.0107(9)
C4 0.0477(9) 0.0238(7) 0.0428(9) -0.0052(6) -0.0011(7) 0.0001(6)
C5 0.0289(7) 0.0256(7) 0.0290(7) -0.0019(5) -0.0011(5) -0.0043(5)
C6 0.0310(7) 0.0383(8) 0.0356(8) 0.0000(6) 0.0004(6) 0.0024(6)
C7 0.0352(8) 0.0533(10) 0.0370(8) -0.0016(8) 0.0071(6) -0.0013(7)
C8 0.0471(9) 0.0447(9) 0.0326(8) 0.0035(7) 0.0019(7) -0.0121(8)
C9 0.0500(9) 0.0327(8) 0.0400(9) 0.0070(7) -0.0018(7) 0.0001(7)
C10 0.0380(8) 0.0292(8) 0.0370(8) 0.0005(6) 0.0020(6) 0.0025(6)
F3 0.0436(15) 0.104(3) 0.0348(13) -0.0010(16) -0.0074(10) -0.0022(17)
F4 0.0283(12) 0.069(3) 0.080(3) 0.0218(17) 0.0069(13) 0.0148(12)
F5 0.0439(17) 0.0472(15) 0.051(2) -0.0004(14) 0.0153(15) -0.0022(14)
F6 0.133(4) 0.0333(12) 0.0675(16) -0.0192(10) -0.004(3) -0.0108(19)
B2 0.034(2) 0.025(2) 0.031(2) -0.0050(19) -0.0020(19) 0.0021(19)
F3A 0.051(3) 0.061(4) 0.112(6) 0.054(4) -0.036(4) -0.013(2)
F4A 0.080(5) 0.023(2) 0.100(6) -0.001(3) 0.049(4) 0.002(2)
F5A 0.054(4) 0.091(5) 0.038(3) -0.011(3) 0.015(3) -0.030(3)
F6A 0.080(4) 0.084(4) 0.059(3) -0.022(3) -0.004(3) -0.044(3)
B2A 0.031(4) 0.039(5) 0.042(5) 0.004(4) -0.002(4) -0.004(4)

loop_
_atom_type_symbol
_atom_type_description
_atom_type_scat_dispersion_real
_atom_type_scat_dispersion_imag
_atom_type_scat_source
C C 0.0181 0.0091 'International Tables Vol C Tables 4.2.6.8 and 6.1.1.4'
H H 0.0000 0.0000 'International Tables Vol C Tables 4.2.6.8 and 6.1.1.4'
B B 0.0090 0.0039 'International Tables Vol C Tables 4.2.6.8 and 6.1.1.4'
F F 0.0727 0.0534 'International Tables Vol C Tables 4.2.6.8 and 6.1.1.4'
N N 0.0311 0.0180 'International Tables Vol C Tables 4.2.6.8 and 6.1.1.4'

loop_
_geom_angle_atom_site_label_1
_geom_angle_atom_site_label_2
_geom_angle_atom_site_label_3
_geom_angle
_geom_angle_site_symmetry_1
_geom_angle_site_symmetry_3
_geom_angle_publ_flag
N2 N1 C1 112.64(12) . . ?
N2 N1 C4 118.30(13) . . ?
C1 N1 C4 129.05(13) . . ?
N3 N2 N1 104.17(12) . . ?
N2 N3 C2 112.65(12) . . ?
N2 N3 C3 119.49(14) . . ?
C2 N3 C3 127.84(14) . . ?
N1 C1 C2 104.60(13) . . ?
N1 C1 C5 126.09(13) . . ?
C2 C1 C5 129.25(14) . . ?
N3 C2 C1 105.93(13) . . ?
N3 C2 H2 127.0 . . ?
C1 C2 H2 127.0 . . ?
N3 C3 H3A 109.5 . . ?
N3 C3 H3B 109.5 . . ?
N3 C3 H3C 109.5 . . ?
H3A C3 H3B 109.5 . . ?
H3A C3 H3C 109.5 . . ?
H3B C3 H3C 109.5 . . ?
N1 C4 H4A 109.5 . . ?
N1 C4 H4B 109.5 . . ?
N1 C4 H4C 109.5 . . ?
H4A C4 H4B 109.5 . . ?
H4A C4 H4C 109.5 . . ?
H4B C4 H4C 109.5 . . ?
C6 C5 C1 121.83(14) . . ?
C6 C5 C10 119.86(14) . . ?
C10 C5 C1 118.28(13) . . ?
C5 C6 H6 120.3 . . ?
C5 C6 C7 119.46(15) . . ?
C7 C6 H6 120.3 . . ?
C6 C7 H7 119.8 . . ?
C8 C7 C6 120.48(16) . . ?
C8 C7 H7 119.8 . . ?
C7 C8 H8 119.9 . . ?
C7 C8 C9 120.11(15) . . ?
C9 C8 H8 119.9 . . ?
C8 C9 H9 120.0 . . ?
C8 C9 C10 120.04(16) . . ?
C10 C9 H9 120.0 . . ?
C5 C10 H10 120.0 . . ?
C9 C10 C5 120.05(15) . . ?
C9 C10 H10 120.0 . . ?
F3 B2 F4 108.8(5) . . ?
F3 B2 F5 109.3(6) . . ?
F4 B2 F5 106.7(5) . . ?
F6 B2 F3 110.9(5) . . ?
F6 B2 F4 110.8(6) . . ?
F6 B2 F5 110.3(5) . . ?
F3A B2A F4A 106.9(11) . . ?
F3A B2A F5A 112.5(12) . . ?
F4A B2A F5A 109.9(12) . . ?
F6A B2A F3A 110.6(11) . . ?
F6A B2A F4A 105.1(11) . . ?
F6A B2A F5A 111.6(11) . . ?

loop_
_geom_bond_atom_site_label_1
_geom_bond_atom_site_label_2
_geom_bond_distance
_geom_bond_site_symmetry_2
_geom_bond_publ_flag
N1 N2 1.3182(18) . ?
N1 C1 1.3609(19) . ?
N1 C4 1.4594(19) . ?
N2 N3 1.3155(19) . ?
N3 C2 1.346(2) . ?
N3 C3 1.466(2) . ?
C1 C2 1.365(2) . ?
C1 C5 1.470(2) . ?
C2 H2 0.9300 . ?
C3 H3A 0.9600 . ?
C3 H3B 0.9600 . ?
C3 H3C 0.9600 . ?
C4 H4A 0.9600 . ?
C4 H4B 0.9600 . ?
C4 H4C 0.9600 . ?
C5 C6 1.389(2) . ?
C5 C10 1.393(2) . ?
C6 H6 0.9300 . ?
C6 C7 1.392(2) . ?
C7 H7 0.9300 . ?
C7 C8 1.378(3) . ?
C8 H8 0.9300 . ?
C8 C9 1.383(3) . ?
C9 H9 0.9300 . ?
C9 C10 1.385(2) . ?
C10 H10 0.9300 . ?
F3 B2 1.371(6) . ?
F4 B2 1.372(6) . ?
F5 B2 1.395(7) . ?
F6 B2 1.352(6) . ?
F3A B2A 1.365(13) . ?
F4A B2A 1.377(13) . ?
F5A B2A 1.391(13) . ?
F6A B2A 1.353(13) . ?
